data_7229205
loop_
_publ_author_name
'Pereira, Jorge F. B.'
'Barber, Patrick S.'
'Kelley, Steven Paul'
'Berton, Paula'
'Rogers, Robin D.'

_publ_section_title
;
 Double Salt Ionic Liquids Based on 1-Ethyl-3-Methylimidazolium Acetate
 and Hydroxyl-Functionalized Ammonium Acetates: Strong Effects of Weak
 Interactions
;
_journal_name_full 'Phys. Chem. Chem. Phys.'
_journal_paper_doi 10.1039/C7CP05710E
_journal_year 2017
_chemical_formula_sum 'C2 H7 N O3'
_chemical_formula_weight 93.09
_space_group_crystal_system monoclinic
_space_group_IT_number 14
_space_group_name_Hall '-P 2ybc'
_space_group_name_H-M_alt 'P 1 21/c 1'
_symmetry_space_group_name_Hall '-P 2ybc'
_symmetry_space_group_name_H-M 'P 1 21/c 1'
_atom_sites_solution_hydrogens difmap
_atom_sites_solution_primary direct
_atom_sites_solution_secondary difmap
_audit_creation_method SHELXL-2014/7
_audit_update_record
;
2017-08-21 deposited with the CCDC.
2017-09-18 downloaded from the CCDC.
;
_cell_angle_alpha 90
_cell_angle_beta 99.565(3)
_cell_angle_gamma 90
_cell_formula_units_Z 4
_cell_length_a 7.3033(5)
_cell_length_b 8.6135(6)
_cell_length_c 6.8992(4)
_cell_measurement_reflns_used 3507
_cell_measurement_temperature 296(2)
_cell_measurement_theta_max 28.28
_cell_measurement_theta_min 2.83
_cell_volume 427.97(5)
_computing_cell_refinement 'Bruker SAINT'
_computing_data_collection 'Bruker APEX2'
_computing_data_reduction 'Bruker SAINT'
_computing_molecular_graphics 'Bruker SHELXTL'
_computing_publication_material 'Bruker SHELXTL'
_computing_structure_refinement 'SHELXL-2014/7 (Sheldrick, 2014)'
_computing_structure_solution 'SHELXS-97 (Sheldrick 2008)'
_diffrn_ambient_temperature 296(2)
_diffrn_measured_fraction_theta_full 1.000
_diffrn_measured_fraction_theta_max 0.989
_diffrn_measurement_device_type 'Bruker APEX-II CCD'
_diffrn_measurement_method '\f and \w scans'
_diffrn_radiation_type MoK\a
_diffrn_radiation_wavelength 0.71073
_diffrn_reflns_av_R_equivalents 0.0284
_diffrn_reflns_av_unetI/netI 0.0191
_diffrn_reflns_Laue_measured_fraction_full 1.000
_diffrn_reflns_Laue_measured_fraction_max 0.989
_diffrn_reflns_limit_h_max 9
_diffrn_reflns_limit_h_min -9
_diffrn_reflns_limit_k_max 11
_diffrn_reflns_limit_k_min -11
_diffrn_reflns_limit_l_max 9
_diffrn_reflns_limit_l_min -9
_diffrn_reflns_number 6904
_diffrn_reflns_point_group_measured_fraction_full 1.000
_diffrn_reflns_point_group_measured_fraction_max 0.989
_diffrn_reflns_theta_full 25.242
_diffrn_reflns_theta_max 28.426
_diffrn_reflns_theta_min 2.828
_exptl_absorpt_coefficient_mu 0.135
_exptl_absorpt_correction_T_max 0.7457
_exptl_absorpt_correction_T_min 0.5902
_exptl_absorpt_correction_type multi-scan
_exptl_absorpt_process_details 'Bruker AXScale'
_exptl_crystal_colour colorless
_exptl_crystal_density_diffrn 1.445
_exptl_crystal_density_method 'not measured'
_exptl_crystal_description block
_exptl_crystal_F_000 200
_exptl_crystal_size_max 0.45
_exptl_crystal_size_mid 0.23
_exptl_crystal_size_min 0.18
_refine_diff_density_max 0.194
_refine_diff_density_min -0.241
_refine_diff_density_rms 0.052
_refine_ls_extinction_method none
_refine_ls_goodness_of_fit_ref 0.968
_refine_ls_hydrogen_treatment refxyz
_refine_ls_matrix_type full
_refine_ls_number_parameters 76
_refine_ls_number_reflns 1067
_refine_ls_number_restraints 0
_refine_ls_restrained_S_all 0.968
_refine_ls_R_factor_all 0.0338
_refine_ls_R_factor_gt 0.0302
_refine_ls_shift/su_max 0.000
_refine_ls_shift/su_mean 0.000
_refine_ls_structure_factor_coef Fsqd
_refine_ls_weighting_details 'w=1/[\s^2^(Fo^2^)+(0.0536P)^2^+0.1398P] where P=(Fo^2^+2Fc^2^)/3'
_refine_ls_weighting_scheme calc
_refine_ls_wR_factor_gt 0.0825
_refine_ls_wR_factor_ref 0.0868
_reflns_Friedel_coverage 0.000
_reflns_number_gt 956
_reflns_number_total 1067
_reflns_threshold_expression 'I > 2\s(I)'
_cod_data_source_file c7cp05710e2.cif
_cod_data_source_block NH3OH-OAc
_cod_database_code 7229205
_shelx_shelxl_version_number 2014/7
_shelx_space_group_comment
; 
The symmetry employed for this shelxl refinement is uniquely defined 
by the following loop, which should always be used as a source of 
symmetry information in preference to the above space-group names. 
They are only intended as comments. 
;

loop_
_space_group_symop_operation_xyz
'x, y, z'
'-x, y+1/2, -z+1/2'
'-x, -y, -z'
'x, -y-1/2, z-1/2'

loop_
_atom_site_label
_atom_site_type_symbol
_atom_site_fract_x
_atom_site_fract_y
_atom_site_fract_z
_atom_site_U_iso_or_equiv
_atom_site_adp_type
_atom_site_occupancy
_atom_site_site_symmetry_order
_atom_site_calc_flag
_atom_site_refinement_flags_adp
O1 O 0.95912(9) 0.29207(8) 0.17844(11) 0.01838(19) Uani 1 1 d .
O2 O 0.67773(9) 0.34910(8) 0.02342(11) 0.01835(19) Uani 1 1 d .
O3 O 0.36997(9) 0.28866(8) -0.18594(10) 0.01775(19) Uani 1 1 d .
H3 H 0.488(2) 0.3090(16) -0.108(2) 0.027 Uiso 1 1 d U
N2 N 0.23817(11) 0.34327(9) -0.07157(12) 0.0150(2) Uani 1 1 d .
H2A H 0.257(2) 0.3005(16) 0.045(2) 0.022 Uiso 1 1 d U
H2B H 0.2507(18) 0.4502(17) -0.0574(19) 0.022 Uiso 1 1 d U
H2C H 0.126(2) 0.3147(16) -0.139(2) 0.022 Uiso 1 1 d U
C1 C 0.75569(14) 0.08055(11) 0.06544(16) 0.0198(2) Uani 1 1 d .
H1A H 0.854(2) 0.0157(18) 0.127(2) 0.030 Uiso 1 1 d U
H1B H 0.730(2) 0.0570(17) -0.066(2) 0.030 Uiso 1 1 d U
H1C H 0.6482(19) 0.0580(18) 0.118(2) 0.030 Uiso 1 1 d U
C2 C 0.80312(12) 0.25054(11) 0.09249(13) 0.0142(2) Uani 1 1 d .

loop_
_atom_site_aniso_label
_atom_site_aniso_U_11
_atom_site_aniso_U_22
_atom_site_aniso_U_33
_atom_site_aniso_U_23
_atom_site_aniso_U_13
_atom_site_aniso_U_12
O1 0.0135(3) 0.0176(4) 0.0225(4) 0.0009(3) -0.0017(3) -0.0006(2)
O2 0.0146(3) 0.0132(3) 0.0251(4) -0.0005(2) -0.0030(3) 0.0010(2)
O3 0.0122(3) 0.0212(4) 0.0192(4) -0.0047(3) 0.0010(3) 0.0003(2)
N2 0.0137(4) 0.0140(4) 0.0170(4) -0.0004(3) 0.0018(3) -0.0001(3)
C1 0.0210(5) 0.0128(4) 0.0248(5) -0.0003(3) 0.0013(4) -0.0004(3)
C2 0.0134(4) 0.0139(4) 0.0152(4) 0.0001(3) 0.0021(3) 0.0005(3)

loop_
_atom_type_symbol
_atom_type_description
_atom_type_scat_dispersion_real
_atom_type_scat_dispersion_imag
_atom_type_scat_source
C C 0.0033 0.0016 'International Tables Vol C Tables 4.2.6.8 and 6.1.1.4'
H H 0.0000 0.0000 'International Tables Vol C Tables 4.2.6.8 and 6.1.1.4'
N N 0.0061 0.0033 'International Tables Vol C Tables 4.2.6.8 and 6.1.1.4'
O O 0.0106 0.0060 'International Tables Vol C Tables 4.2.6.8 and 6.1.1.4'

loop_
_geom_angle_atom_site_label_1
_geom_angle_atom_site_label_2
_geom_angle_atom_site_label_3
_geom_angle
O1 C2 O2 121.82(9)
O1 C2 C1 120.69(8)
O2 C2 C1 117.50(8)

loop_
_geom_bond_atom_site_label_1
_geom_bond_atom_site_label_2
_geom_bond_distance
O1 C2 1.2462(11)
O2 C2 1.2812(11)
O3 N2 1.4223(10)
C1 C2 1.5090(13)
